data_1534413
loop_
_publ_author_name
'Gatehouse, B.M.'
'Grey, I.E.'

_publ_section_title
;
 The crystal structure of Ca2 Zn4 Ti16 O38
;
_journal_name_full 'Journal of Solid State Chemistry'
_journal_page_first 151
_journal_page_last 155
_journal_volume 46
_journal_year 1983
_chemical_formula_sum 'Ca2 O38 Ti16 Zn4'
_chemical_name_systematic 'Ca2 (Zn4 Ti16 O38)'
_space_group_IT_number 148
_symmetry_space_group_name_Hall '-P 3*'
_symmetry_space_group_name_H-M 'R -3 :R'
_cell_angle_alpha 68.65
_cell_angle_beta 68.65
_cell_angle_gamma 68.65
_cell_formula_units_Z 1
_cell_length_a 9.204
_cell_length_b 9.204
_cell_length_c 9.204
_cell_volume 651.825
_citation_journal_id_ASTM JSSCBI
_cod_data_source_file Gatehouse_JSSCBI_1983_130.cif
_cod_data_source_block Ca2O38Ti16Zn4
_cod_original_cell_volume 651.8253
_cod_original_sg_symbol_Hall '-R 3 (-y+z,x+z,-x+y+z)'
_cod_database_code 1534413

loop_
_symmetry_equiv_pos_as_xyz
x,y,z
z,x,y
y,z,x
-x,-y,-z
-z,-x,-y
-y,-z,-x

loop_
_atom_site_label
_atom_site_type_symbol
_atom_site_fract_x
_atom_site_fract_y
_atom_site_fract_z
_atom_site_occupancy
_atom_site_U_iso_or_equiv
Ca2 Ca+2 0.5 0.5 0.5 1 0.0
Ti1 Ti+4 0.3479 0.13 0.0148 0.6667 0.0
Zn1 Zn+2 0.3092 0.3092 0.3092 1 0.0
O1 O-2 0.2942 0.6346 0.374 1 0.0
Ti3 Ti+4 0.4742 0.0803 0.641 1 0.0
O3 O-2 0.9193 0.4597 0.3019 1 0.0
O6 O-2 0.7135 0.2397 0.0693 1 0.0
Ti2 Ti+4 0.3034 0.7205 0.1495 1 0.0
O2 O-2 0.1492 0.2354 0.9401 1 0.0
O7 O-2 0.2125 0.2125 0.2125 1 0.0
O5 O-2 0.3897 0.4864 0.1355 1 0.0
Zn2 Zn+2 0.3479 0.13 0.0148 0.3333 0.0
Ca1 Ca+2 0 0 0 1 0.0
O4 O-2 0.143 0.5125 0.9902 1 0.0
